data_7038171
loop_
_publ_author_name
'Gray, Paul A.'
'Carpenter, Yuen-Ying'
'Burford, Neil'
'McDonald, Robert'

_publ_section_title
;
 2-Phosphino-1,3-diphosphonium ions.
;
_journal_issue 5
_journal_name_full 'Dalton transactions (Cambridge, England : 2003)'
_journal_page_first 2124
_journal_page_last 2129
_journal_paper_doi 10.1039/c5dt03116h
_journal_volume 45
_journal_year 2016
_chemical_formula_moiety 'C10 H27 P3, 2(C F3 O3 S)'
_chemical_formula_sum 'C12 H27 F6 O6 P3 S2'
_chemical_formula_weight 538.37
_chemical_name_systematic
; 

 ? 

;
_space_group_IT_number 14
_symmetry_cell_setting monoclinic
_symmetry_space_group_name_Hall '-P 2ybc'
_symmetry_space_group_name_H-M 'P 1 21/c 1'
_atom_sites_solution_hydrogens geom
_atom_sites_solution_primary direct
_atom_sites_solution_secondary difmap
_audit_creation_method SHELXL-97
_audit_update_record
;
2015-08-12 deposited with the CCDC.
2015-10-15 downloaded from the CCDC.
;
_cell_angle_alpha 90.00
_cell_angle_beta 91.650(8)
_cell_angle_gamma 90.00
_cell_formula_units_Z 4
_cell_length_a 6.581(4)
_cell_length_b 21.895(12)
_cell_length_c 16.904(9)
_cell_measurement_reflns_used 7293
_cell_measurement_temperature 173(2)
_cell_measurement_theta_max 26.58
_cell_measurement_theta_min 3.04
_cell_volume 2435(2)
_computing_cell_refinement 'Bruker SAINT'
_computing_data_collection 'Bruker APEX2'
_computing_data_reduction 'Bruker SAINT'
_computing_molecular_graphics 'Bruker SHELXTL'
_computing_publication_material 'Bruker SHELXTL'
_computing_structure_refinement 'SHELXL-97 (Sheldrick, 2008)'
_computing_structure_solution 'DIRDIF-2008 (Beurskens et al., 2008)'
_diffrn_ambient_temperature 173(2)
_diffrn_measured_fraction_theta_full 0.988
_diffrn_measured_fraction_theta_max 0.988
_diffrn_measurement_device_type 'Bruker APEX-II CCD'
_diffrn_measurement_method '\w scans'
_diffrn_radiation_monochromator graphite
_diffrn_radiation_source 'fine-focus sealed tube'
_diffrn_radiation_type MoK\a
_diffrn_radiation_wavelength 0.71073
_diffrn_reflns_av_R_equivalents 0.0779
_diffrn_reflns_av_sigmaI/netI 0.0599
_diffrn_reflns_limit_h_max 8
_diffrn_reflns_limit_h_min -8
_diffrn_reflns_limit_k_max 27
_diffrn_reflns_limit_k_min -27
_diffrn_reflns_limit_l_max 21
_diffrn_reflns_limit_l_min -21
_diffrn_reflns_number 18399
_diffrn_reflns_theta_full 26.60
_diffrn_reflns_theta_max 26.60
_diffrn_reflns_theta_min 1.52
_exptl_absorpt_coefficient_mu 0.485
_exptl_absorpt_correction_T_max 0.9604
_exptl_absorpt_correction_T_min 0.7040
_exptl_absorpt_correction_type integration
_exptl_absorpt_process_details 'SADABS (Sheldrick, 2008)'
_exptl_crystal_colour colourless
_exptl_crystal_density_diffrn 1.469
_exptl_crystal_density_method 'not measured'
_exptl_crystal_description plate
_exptl_crystal_F_000 1112
_exptl_crystal_size_max 0.78
_exptl_crystal_size_mid 0.31
_exptl_crystal_size_min 0.08
_refine_diff_density_max 0.471
_refine_diff_density_min -0.424
_refine_diff_density_rms 0.080
_refine_ls_extinction_method none
_refine_ls_goodness_of_fit_ref 1.093
_refine_ls_hydrogen_treatment constr
_refine_ls_matrix_type full
_refine_ls_number_parameters 262
_refine_ls_number_reflns 5045
_refine_ls_number_restraints 0
_refine_ls_restrained_S_all 1.093
_refine_ls_R_factor_all 0.0914
_refine_ls_R_factor_gt 0.0524
_refine_ls_shift/su_max 0.000
_refine_ls_shift/su_mean 0.000
_refine_ls_structure_factor_coef Fsqd
_refine_ls_weighting_details 'calc w=1/[\s^2^(Fo^2^)+(0.0224P)^2^+4.2157P] where P=(Fo^2^+2Fc^2^)/3'
_refine_ls_weighting_scheme calc
_refine_ls_wR_factor_gt 0.0924
_refine_ls_wR_factor_ref 0.1061
_reflns_number_gt 3463
_reflns_number_total 5045
_reflns_threshold_expression I>2\s(I)
_cod_data_source_file c5dt03116h1.cif
_cod_data_source_block dal08c4
_cod_depositor_comments
;
The following automatic conversions were performed:

'_symmetry_cell_setting' value 'Monoclinic' changed to 'monoclinic'
according to
/usr/data/users/saulius/crontab/automatic-downloads/rss-feeds/RSC/lib/dictionaries/cif_core.dic
dictionary named 'cif_core.dic' version 2.4.2 from 2011-04-26.

Automatic conversion script
Id: cif_fix_values 4268 2015-11-12 08:31:59Z antanas 
;
_cod_original_sg_symbol_H-M 'P 21/c'
_cod_database_code 7038171

loop_
_symmetry_equiv_pos_as_xyz
'x, y, z'
'-x, y+1/2, -z+1/2'
'-x, -y, -z'
'x, -y-1/2, z-1/2'

loop_
_atom_site_label
_atom_site_type_symbol
_atom_site_fract_x
_atom_site_fract_y
_atom_site_fract_z
_atom_site_U_iso_or_equiv
_atom_site_adp_type
_atom_site_occupancy
_atom_site_symmetry_multiplicity
_atom_site_calc_flag
_atom_site_refinement_flags
P1 P 0.00357(13) 0.14205(4) 0.25533(5) 0.0227(2) Uani 1 1 d .
P2 P 0.15872(13) 0.23067(4) 0.28403(5) 0.0230(2) Uani 1 1 d .
P3 P 0.13527(13) 0.12032(4) 0.13820(5) 0.0230(2) Uani 1 1 d .
C1 C 0.1039(6) 0.28146(15) 0.2022(2) 0.0307(8) Uani 1 1 d .
H1A H -0.0429 0.2820 0.1907 0.037 Uiso 1 1 calc R
H1B H 0.1747 0.2672 0.1554 0.037 Uiso 1 1 calc R
H1C H 0.1501 0.3228 0.2159 0.037 Uiso 1 1 calc R
C2 C 0.0348(6) 0.26175(16) 0.3693(2) 0.0339(9) Uani 1 1 d .
H2A H -0.1125 0.2627 0.3591 0.041 Uiso 1 1 calc R
H2B H 0.0843 0.3033 0.3795 0.041 Uiso 1 1 calc R
H2C H 0.0655 0.2361 0.4156 0.041 Uiso 1 1 calc R
C3 C 0.4303(5) 0.22967(17) 0.3050(2) 0.0331(8) Uani 1 1 d .
H3A H 0.4602 0.2023 0.3497 0.040 Uiso 1 1 calc R
H3B H 0.4767 0.2710 0.3184 0.040 Uiso 1 1 calc R
H3C H 0.5008 0.2152 0.2583 0.040 Uiso 1 1 calc R
C4 C 0.0127(6) 0.16930(16) 0.0647(2) 0.0316(8) Uani 1 1 d .
H4A H -0.1352 0.1664 0.0691 0.038 Uiso 1 1 calc R
H4B H 0.0511 0.1563 0.0117 0.038 Uiso 1 1 calc R
H4C H 0.0558 0.2116 0.0736 0.038 Uiso 1 1 calc R
C5 C 0.4073(5) 0.12648(16) 0.1284(2) 0.0316(8) Uani 1 1 d .
H5A H 0.4509 0.1682 0.1411 0.038 Uiso 1 1 calc R
H5B H 0.4428 0.1168 0.0739 0.038 Uiso 1 1 calc R
H5C H 0.4758 0.0978 0.1647 0.038 Uiso 1 1 calc R
C6 C 0.0572(6) 0.04290(15) 0.1152(2) 0.0333(9) Uani 1 1 d .
H6A H -0.0902 0.0392 0.1204 0.040 Uiso 1 1 calc R
H6B H 0.1263 0.0146 0.1519 0.040 Uiso 1 1 calc R
H6C H 0.0934 0.0330 0.0609 0.040 Uiso 1 1 calc R
C7 C 0.0990(5) 0.08064(15) 0.3290(2) 0.0284(8) Uani 1 1 d .
C8 C 0.0717(6) 0.10821(17) 0.4121(2) 0.0397(9) Uani 1 1 d .
H8A H 0.1668 0.1422 0.4203 0.048 Uiso 1 1 calc R
H8B H 0.0988 0.0768 0.4524 0.048 Uiso 1 1 calc R
H8C H -0.0680 0.1231 0.4166 0.048 Uiso 1 1 calc R
C9 C 0.3199(5) 0.05887(17) 0.3197(2) 0.0367(9) Uani 1 1 d .
H9A H 0.4127 0.0936 0.3270 0.044 Uiso 1 1 calc R
H9B H 0.3351 0.0417 0.2666 0.044 Uiso 1 1 calc R
H9C H 0.3522 0.0275 0.3595 0.044 Uiso 1 1 calc R
C10 C -0.0531(6) 0.02634(17) 0.3180(2) 0.0398(10) Uani 1 1 d .
H10A H -0.0386 0.0084 0.2654 0.048 Uiso 1 1 calc R
H10B H -0.1924 0.0413 0.3234 0.048 Uiso 1 1 calc R
H10C H -0.0237 -0.0047 0.3585 0.048 Uiso 1 1 calc R
S1 S 0.37323(13) 0.42750(4) 0.37188(5) 0.0264(2) Uani 1 1 d .
F1 F 0.7024(3) 0.43105(10) 0.46583(14) 0.0507(6) Uani 1 1 d .
F2 F 0.6033(3) 0.33933(9) 0.43356(14) 0.0492(6) Uani 1 1 d .
F3 F 0.7562(4) 0.39640(12) 0.34824(16) 0.0598(7) Uani 1 1 d .
O1 O 0.3113(4) 0.38432(12) 0.31077(16) 0.0490(7) Uani 1 1 d .
O2 O 0.4219(4) 0.48845(11) 0.34459(15) 0.0383(6) Uani 1 1 d .
O3 O 0.2539(4) 0.42493(13) 0.44257(16) 0.0440(7) Uani 1 1 d .
C11 C 0.6214(6) 0.39679(16) 0.4061(2) 0.0351(9) Uani 1 1 d .
S2 S 0.56760(14) 0.29790(4) 0.05026(5) 0.0295(2) Uani 1 1 d .
F4 F 0.5474(5) 0.41570(11) 0.01617(19) 0.0793(9) Uani 1 1 d .
F5 F 0.7592(5) 0.39411(12) 0.1091(2) 0.0910(11) Uani 1 1 d .
F6 F 0.4358(6) 0.39302(13) 0.1300(2) 0.1065(13) Uani 1 1 d .
O4 O 0.6163(4) 0.26619(12) 0.12427(16) 0.0461(7) Uani 1 1 d .
O5 O 0.3584(4) 0.28840(13) 0.02315(17) 0.0497(8) Uani 1 1 d .
O6 O 0.7175(5) 0.29338(14) -0.0094(2) 0.0646(9) Uani 1 1 d .
C12 C 0.5759(7) 0.37901(18) 0.0791(3) 0.0465(10) Uani 1 1 d .

loop_
_atom_site_aniso_label
_atom_site_aniso_U_11
_atom_site_aniso_U_22
_atom_site_aniso_U_33
_atom_site_aniso_U_23
_atom_site_aniso_U_13
_atom_site_aniso_U_12
P1 0.0229(5) 0.0238(4) 0.0215(5) -0.0014(4) 0.0001(3) 0.0001(3)
P2 0.0235(5) 0.0240(4) 0.0214(4) -0.0028(4) -0.0008(4) 0.0005(3)
P3 0.0259(5) 0.0225(4) 0.0206(4) -0.0025(4) -0.0005(3) -0.0012(3)
C1 0.039(2) 0.0254(18) 0.0277(19) -0.0006(15) -0.0083(16) -0.0026(15)
C2 0.039(2) 0.033(2) 0.030(2) -0.0085(16) 0.0073(17) 0.0024(16)
C3 0.030(2) 0.035(2) 0.035(2) -0.0083(17) -0.0048(16) 0.0006(16)
C4 0.039(2) 0.0334(19) 0.0223(18) -0.0005(15) -0.0044(16) 0.0014(16)
C5 0.033(2) 0.034(2) 0.0284(19) -0.0034(16) 0.0057(16) -0.0007(15)
C6 0.042(2) 0.0270(18) 0.031(2) -0.0064(15) 0.0015(17) -0.0053(16)
C7 0.034(2) 0.0275(18) 0.0242(18) 0.0019(15) 0.0021(15) 0.0025(15)
C8 0.050(3) 0.040(2) 0.029(2) 0.0040(17) -0.0003(18) 0.0073(18)
C9 0.039(2) 0.033(2) 0.037(2) 0.0043(17) -0.0019(18) 0.0088(17)
C10 0.047(2) 0.034(2) 0.038(2) 0.0080(18) 0.0004(19) -0.0072(18)
S1 0.0277(5) 0.0248(4) 0.0267(5) 0.0021(4) -0.0025(4) -0.0006(4)
F1 0.0473(14) 0.0473(14) 0.0560(15) 0.0029(12) -0.0249(12) -0.0097(11)
F2 0.0539(15) 0.0290(12) 0.0638(16) 0.0103(11) -0.0136(12) 0.0054(10)
F3 0.0404(14) 0.0679(17) 0.0721(18) 0.0085(14) 0.0199(13) 0.0157(12)
O1 0.0592(19) 0.0435(16) 0.0430(17) -0.0083(13) -0.0191(14) -0.0089(14)
O2 0.0408(16) 0.0279(13) 0.0459(16) 0.0126(12) -0.0026(12) -0.0014(11)
O3 0.0391(16) 0.0533(17) 0.0404(16) 0.0103(13) 0.0120(13) 0.0063(13)
C11 0.036(2) 0.0281(19) 0.041(2) 0.0025(17) -0.0011(18) 0.0012(16)
S2 0.0300(5) 0.0280(4) 0.0305(5) -0.0018(4) 0.0029(4) -0.0037(4)
F4 0.106(2) 0.0389(15) 0.092(2) 0.0211(15) -0.0151(18) -0.0035(15)
F5 0.098(2) 0.0544(17) 0.118(3) -0.0119(17) -0.045(2) -0.0294(16)
F6 0.144(3) 0.0555(19) 0.124(3) -0.0355(19) 0.073(3) -0.0036(19)
O4 0.0506(18) 0.0400(15) 0.0467(17) 0.0127(13) -0.0153(14) -0.0069(13)
O5 0.0365(16) 0.0523(18) 0.0590(19) 0.0024(15) -0.0178(14) -0.0086(13)
O6 0.072(2) 0.0522(19) 0.072(2) -0.0142(17) 0.0436(18) -0.0141(16)
C12 0.056(3) 0.032(2) 0.052(3) -0.001(2) 0.003(2) -0.0060(19)

loop_
_atom_type_symbol
_atom_type_description
_atom_type_scat_dispersion_real
_atom_type_scat_dispersion_imag
_atom_type_scat_source
C C 0.0033 0.0016 'International Tables Vol C Tables 4.2.6.8 and 6.1.1.4'
H H 0.0000 0.0000 'International Tables Vol C Tables 4.2.6.8 and 6.1.1.4'
O O 0.0106 0.0060 'International Tables Vol C Tables 4.2.6.8 and 6.1.1.4'
F F 0.0171 0.0103 'International Tables Vol C Tables 4.2.6.8 and 6.1.1.4'
P P 0.1023 0.0942 'International Tables Vol C Tables 4.2.6.8 and 6.1.1.4'
S S 0.1246 0.1234 'International Tables Vol C Tables 4.2.6.8 and 6.1.1.4'

loop_
_geom_angle_atom_site_label_1
_geom_angle_atom_site_label_2
_geom_angle_atom_site_label_3
_geom_angle
C7 P1 P3 107.25(12)
C7 P1 P2 109.08(12)
P3 P1 P2 100.97(5)
C1 P2 C2 107.13(18)
C1 P2 C3 109.39(18)
C2 P2 C3 108.24(17)
C1 P2 P1 106.75(12)
C2 P2 P1 106.58(13)
C3 P2 P1 118.23(12)
C5 P3 C6 109.01(17)
C5 P3 C4 108.37(17)
C6 P3 C4 106.80(17)
C5 P3 P1 118.42(12)
C6 P3 P1 105.94(13)
C4 P3 P1 107.75(13)
C9 C7 C8 110.4(3)
C9 C7 C10 110.8(3)
C8 C7 C10 108.3(3)
C9 C7 P1 116.2(2)
C8 C7 P1 105.7(2)
C10 C7 P1 105.0(2)
O3 S1 O1 114.46(18)
O3 S1 O2 115.31(16)
O1 S1 O2 115.68(17)
O3 S1 C11 102.89(17)
O1 S1 C11 102.36(17)
O2 S1 C11 103.51(16)
F3 C11 F2 108.2(3)
F3 C11 F1 107.0(3)
F2 C11 F1 107.3(3)
F3 C11 S1 111.9(3)
F2 C11 S1 111.3(3)
F1 C11 S1 111.0(2)
O6 S2 O5 115.7(2)
O6 S2 O4 115.6(2)
O5 S2 O4 112.65(17)
O6 S2 C12 103.71(19)
O5 S2 C12 104.01(19)
O4 S2 C12 103.15(18)
F6 C12 F5 109.7(4)
F6 C12 F4 107.1(4)
F5 C12 F4 104.8(3)
F6 C12 S2 112.5(3)
F5 C12 S2 111.0(3)
F4 C12 S2 111.4(3)

loop_
_geom_bond_atom_site_label_1
_geom_bond_atom_site_label_2
_geom_bond_distance
P1 C7 1.925(3)
P1 P3 2.2354(16)
P1 P2 2.2391(15)
P2 C1 1.804(3)
P2 C2 1.810(3)
P2 C3 1.812(4)
P3 C5 1.808(4)
P3 C6 1.810(3)
P3 C4 1.813(3)
C7 C9 1.542(5)
C7 C8 1.545(5)
C7 C10 1.562(5)
S1 O3 1.450(3)
S1 O1 1.450(3)
S1 O2 1.451(3)
S1 C11 1.844(4)
F1 C11 1.355(4)
F2 C11 1.347(4)
F3 C11 1.339(4)
S2 O6 1.434(3)
S2 O5 1.453(3)
S2 O4 1.458(3)
S2 C12 1.842(4)
F4 C12 1.342(5)
F5 C12 1.336(5)
F6 C12 1.315(5)

loop_
_geom_torsion_atom_site_label_1
_geom_torsion_atom_site_label_2
_geom_torsion_atom_site_label_3
_geom_torsion_atom_site_label_4
_geom_torsion
C7 P1 P2 C1 168.50(17)
P3 P1 P2 C1 55.75(14)
C7 P1 P2 C2 -77.26(18)
P3 P1 P2 C2 169.99(13)
C7 P1 P2 C3 44.78(19)
P3 P1 P2 C3 -67.96(15)
C7 P1 P3 C5 -66.51(18)
P2 P1 P3 C5 47.63(14)
C7 P1 P3 C6 56.16(18)
P2 P1 P3 C6 170.29(13)
C7 P1 P3 C4 170.17(17)
P2 P1 P3 C4 -75.69(14)
P3 P1 C7 C9 37.8(3)
P2 P1 C7 C9 -70.8(3)
P3 P1 C7 C8 160.6(2)
P2 P1 C7 C8 52.0(3)
P3 P1 C7 C10 -85.0(2)
P2 P1 C7 C10 166.4(2)
O3 S1 C11 F3 -179.0(3)
O1 S1 C11 F3 62.0(3)
O2 S1 C11 F3 -58.6(3)
O3 S1 C11 F2 59.9(3)
O1 S1 C11 F2 -59.2(3)
O2 S1 C11 F2 -179.7(3)
O3 S1 C11 F1 -59.5(3)
O1 S1 C11 F1 -178.5(3)
O2 S1 C11 F1 60.9(3)
O6 S2 C12 F6 175.2(3)
O5 S2 C12 F6 53.9(4)
O4 S2 C12 F6 -63.9(4)
O6 S2 C12 F5 -61.5(4)
O5 S2 C12 F5 177.2(3)
O4 S2 C12 F5 59.4(3)
O6 S2 C12 F4 54.9(4)
O5 S2 C12 F4 -66.4(3)
O4 S2 C12 F4 175.8(3)
